data_4071191
loop_
_publ_author_name
'Azoulay, Jason D.'
'Itigaki, Koji'
'Wu, Guang'
'Bazan, Guillermo C.'

_publ_section_title
;
 Influence of Steric and Electronic Perturbations on the Polymerization
 Activities of \a-Iminocarboxamide Nickel Complexes
;
_journal_issue 10
_journal_name_full Organometallics
_journal_page_first 2273
_journal_paper_doi 10.1021/om8000263
_journal_volume 27
_journal_year 2008
_chemical_formula_sum 'C39 H57 N2 Ni O P'
_chemical_formula_weight 659.55
_chemical_name_systematic
; 
 [N-(2,6-diisopropylphenyl)-2-(2,6-diisopropylphenylimino)-3-
methylbutanamidato-k2N,O](n1-CH2Ph)(PMe3)nickel. 
;
_space_group_IT_number 14
_symmetry_cell_setting monoclinic
_symmetry_space_group_name_Hall '-P 2ybc'
_symmetry_space_group_name_H-M 'P 1 21/c 1'
_atom_sites_solution_hydrogens geom
_atom_sites_solution_primary direct
_atom_sites_solution_secondary difmap
_audit_creation_method SHELXL-97
_cell_angle_alpha 90.00
_cell_angle_beta 100.578(5)
_cell_angle_gamma 90.00
_cell_formula_units_Z 4
_cell_length_a 9.716(3)
_cell_length_b 20.040(7)
_cell_length_c 19.496(6)
_cell_measurement_temperature 150(2)
_cell_volume 3732(2)
_computing_structure_refinement 'SHELXL-97 (Sheldrick, 1997)'
_computing_structure_solution 'SHELXS-97 (Sheldrick, 1990)'
_diffrn_ambient_temperature 150(2)
_diffrn_measured_fraction_theta_full 0.911
_diffrn_measured_fraction_theta_max 0.911
_diffrn_measurement_device_type 'CCD area detector'
_diffrn_measurement_method 'Omega scan'
_diffrn_radiation_monochromator graphite
_diffrn_radiation_source 'fine-focus sealed tube'
_diffrn_radiation_type MoK\a
_diffrn_radiation_wavelength 0.71073
_diffrn_reflns_av_R_equivalents 0.0506
_diffrn_reflns_av_sigmaI/netI 0.0758
_diffrn_reflns_limit_h_max 12
_diffrn_reflns_limit_h_min -11
_diffrn_reflns_limit_k_max 24
_diffrn_reflns_limit_k_min -25
_diffrn_reflns_limit_l_max 25
_diffrn_reflns_limit_l_min -25
_diffrn_reflns_number 28366
_diffrn_reflns_theta_full 27.54
_diffrn_reflns_theta_max 27.54
_diffrn_reflns_theta_min 1.47
_exptl_absorpt_coefficient_mu 0.593
_exptl_absorpt_correction_T_max 0.300
_exptl_absorpt_correction_T_min 0.245
_exptl_absorpt_correction_type empirical
_exptl_absorpt_process_details 'psi scan'
_exptl_crystal_colour red
_exptl_crystal_density_diffrn 1.174
_exptl_crystal_density_method 'not measured'
_exptl_crystal_description rod
_exptl_crystal_F_000 1424
_exptl_crystal_size_max 0.3
_exptl_crystal_size_mid 0.2
_exptl_crystal_size_min 0.2
_refine_diff_density_max 1.233
_refine_diff_density_min -0.268
_refine_diff_density_rms 0.073
_refine_ls_extinction_method none
_refine_ls_goodness_of_fit_ref 0.871
_refine_ls_hydrogen_treatment mixed
_refine_ls_matrix_type full
_refine_ls_number_parameters 430
_refine_ls_number_reflns 7841
_refine_ls_number_restraints 0
_refine_ls_restrained_S_all 0.871
_refine_ls_R_factor_all 0.0810
_refine_ls_R_factor_gt 0.0492
_refine_ls_shift/su_max 0.001
_refine_ls_shift/su_mean 0.000
_refine_ls_structure_factor_coef Fsqd
_refine_ls_weighting_details 'calc w=1/[\s^2^(Fo^2^)+(0.0679P)^2^+0.0000P] where P=(Fo^2^+2Fc^2^)/3'
_refine_ls_weighting_scheme calc
_refine_ls_wR_factor_gt 0.1120
_refine_ls_wR_factor_ref 0.1194
_reflns_number_gt 4507
_reflns_number_total 7841
_reflns_threshold_expression >2sigma(I)
_cod_data_source_file om8000263-file002.cif
_cod_data_source_block isproppm
_cod_original_sg_symbol_H-M P2(1)/c
_cod_database_code 4071191

loop_
_symmetry_equiv_pos_as_xyz
'x, y, z'
'-x, y+1/2, -z+1/2'
'-x, -y, -z'
'x, -y-1/2, z-1/2'

loop_
_atom_site_label
_atom_site_type_symbol
_atom_site_fract_x
_atom_site_fract_y
_atom_site_fract_z
_atom_site_U_iso_or_equiv
_atom_site_adp_type
_atom_site_occupancy
_atom_site_symmetry_multiplicity
_atom_site_calc_flag
_atom_site_refinement_flags
C1 C 0.1892(2) 0.82187(11) 0.73619(13) 0.0267(5) Uani 1 1 d .
C2 C 0.1800(2) 0.75079(11) 0.71038(12) 0.0258(6) Uani 1 1 d .
C3 C 0.1915(3) 0.89954(12) 0.82495(13) 0.0286(6) Uani 1 1 d .
C30 C 0.3140(3) 0.91035(12) 0.87414(13) 0.0299(6) Uani 1 1 d .
C5 C 0.3358(3) 0.97362(13) 0.90389(14) 0.0366(6) Uani 1 1 d .
H5 H 0.4175 0.9821 0.9358 0.044 Uiso 1 1 calc R
C6 C 0.2393(3) 1.02363(13) 0.88694(15) 0.0462(8) Uani 1 1 d .
H6 H 0.2558 1.0654 0.9075 0.055 Uiso 1 1 calc R
C7 C 0.1185(3) 1.01226(13) 0.83974(15) 0.0422(7) Uani 1 1 d .
H7 H 0.0533 1.0465 0.8292 0.051 Uiso 1 1 calc R
C8 C 0.0911(3) 0.95021(12) 0.80701(14) 0.0335(6) Uani 1 1 d .
C9 C 0.4201(3) 0.85518(13) 0.89377(14) 0.0339(6) Uani 1 1 d .
C10 C 0.5144(3) 0.84768(17) 0.83977(17) 0.0555(9) Uani 1 1 d .
H10A H 0.4577 0.8436 0.7941 0.083 Uiso 1 1 calc R
H10B H 0.5713 0.8085 0.8500 0.083 Uiso 1 1 calc R
H10C H 0.5735 0.8862 0.8412 0.083 Uiso 1 1 calc R
C11 C 0.5083(3) 0.86301(14) 0.96616(15) 0.0460(8) Uani 1 1 d .
H11A H 0.5707 0.9002 0.9664 0.069 Uiso 1 1 calc R
H11B H 0.5617 0.8231 0.9785 0.069 Uiso 1 1 calc R
H11C H 0.4481 0.8707 0.9993 0.069 Uiso 1 1 calc R
C12 C -0.0428(3) 0.93684(13) 0.75605(15) 0.0356(7) Uani 1 1 d .
C13 C -0.1085(3) 0.99893(15) 0.71804(16) 0.0544(9) Uani 1 1 d .
H13A H -0.1426 1.0277 0.7505 0.082 Uiso 1 1 calc R
H13B H -0.1847 0.9860 0.6819 0.082 Uiso 1 1 calc R
H13C H -0.0393 1.0222 0.6978 0.082 Uiso 1 1 calc R
C14 C -0.1497(3) 0.90251(15) 0.79228(16) 0.0501(8) Uani 1 1 d .
H14A H -0.1095 0.8626 0.8147 0.075 Uiso 1 1 calc R
H14B H -0.2312 0.8913 0.7584 0.075 Uiso 1 1 calc R
H14C H -0.1756 0.9320 0.8266 0.075 Uiso 1 1 calc R
C15 C 0.1087(3) 0.69692(13) 0.74539(13) 0.0300(6) Uani 1 1 d .
C16 C 0.1840(3) 0.68048(13) 0.81961(14) 0.0400(7) Uani 1 1 d .
H16A H 0.2795 0.6687 0.8189 0.060 Uiso 1 1 calc R
H16B H 0.1379 0.6437 0.8374 0.060 Uiso 1 1 calc R
H16C H 0.1818 0.7187 0.8490 0.060 Uiso 1 1 calc R
C17 C -0.0436(3) 0.71517(14) 0.74558(16) 0.0466(8) Uani 1 1 d .
H17A H -0.0473 0.7502 0.7788 0.070 Uiso 1 1 calc R
H17B H -0.0924 0.6767 0.7582 0.070 Uiso 1 1 calc R
H17C H -0.0870 0.7301 0.6999 0.070 Uiso 1 1 calc R
C18 C 0.2398(3) 0.67549(11) 0.62595(13) 0.0277(6) Uani 1 1 d .
C19 C 0.3452(3) 0.63068(12) 0.65635(14) 0.0338(6) Uani 1 1 d .
C20 C 0.3440(3) 0.56778(13) 0.62578(16) 0.0428(7) Uani 1 1 d .
H20 H 0.4112 0.5366 0.6448 0.051 Uiso 1 1 calc R
C21 C 0.2474(3) 0.55078(14) 0.56907(16) 0.0463(8) Uani 1 1 d .
H21 H 0.2496 0.5082 0.5503 0.056 Uiso 1 1 calc R
C22 C 0.1466(3) 0.59505(13) 0.53880(15) 0.0432(7) Uani 1 1 d .
H22 H 0.0817 0.5825 0.4997 0.052 Uiso 1 1 calc R
C23 C 0.1415(3) 0.65941(12) 0.56689(13) 0.0329(6) Uani 1 1 d .
C24 C 0.4575(3) 0.64961(15) 0.71724(17) 0.0450(8) Uani 1 1 d .
C25 C 0.5871(4) 0.67546(19) 0.6931(2) 0.0840(13) Uani 1 1 d .
H25A H 0.6269 0.6405 0.6692 0.126 Uiso 1 1 calc R
H25B H 0.6543 0.6898 0.7327 0.126 Uiso 1 1 calc R
H25C H 0.5621 0.7124 0.6619 0.126 Uiso 1 1 calc R
C26 C 0.4990(4) 0.59257(17) 0.76870(19) 0.0740(11) Uani 1 1 d .
H26A H 0.4168 0.5746 0.7826 0.111 Uiso 1 1 calc R
H26B H 0.5618 0.6090 0.8090 0.111 Uiso 1 1 calc R
H26C H 0.5447 0.5582 0.7468 0.111 Uiso 1 1 calc R
C27 C 0.0270(3) 0.70688(14) 0.53385(14) 0.0369(7) Uani 1 1 d .
C28 C 0.0311(3) 0.71984(18) 0.45721(15) 0.0596(9) Uani 1 1 d .
H28A H 0.1203 0.7384 0.4532 0.089 Uiso 1 1 calc R
H28B H -0.0418 0.7506 0.4384 0.089 Uiso 1 1 calc R
H28C H 0.0174 0.6786 0.4318 0.089 Uiso 1 1 calc R
C29 C -0.1170(3) 0.68147(14) 0.54130(17) 0.0501(8) Uani 1 1 d .
H29A H -0.1357 0.6401 0.5164 0.075 Uiso 1 1 calc R
H29B H -0.1866 0.7138 0.5224 0.075 Uiso 1 1 calc R
H29C H -0.1195 0.6744 0.5898 0.075 Uiso 1 1 calc R
C4 C 0.3848(3) 0.78767(13) 0.54441(15) 0.0413(7) Uani 1 1 d .
H30A H 0.3944 0.7402 0.5536 0.050 Uiso 1 1 calc R
H30B H 0.3231 0.7929 0.4996 0.050 Uiso 1 1 calc R
C31 C 0.5256(3) 0.81392(12) 0.53739(14) 0.0348(6) Uani 1 1 d .
C32 C 0.5608(3) 0.82531(13) 0.47210(14) 0.0371(6) Uani 1 1 d .
H32 H 0.4941 0.8176 0.4322 0.044 Uiso 1 1 calc R
C33 C 0.6912(3) 0.84759(15) 0.46527(18) 0.0498(8) Uani 1 1 d .
H33 H 0.7114 0.8550 0.4211 0.060 Uiso 1 1 calc R
C34 C 0.7919(3) 0.85904(15) 0.52328(19) 0.0555(9) Uani 1 1 d .
H34 H 0.8805 0.8737 0.5184 0.067 Uiso 1 1 calc R
C35 C 0.7614(3) 0.84875(15) 0.58869(19) 0.0547(9) Uani 1 1 d .
H35 H 0.8289 0.8568 0.6282 0.066 Uiso 1 1 calc R
C36 C 0.6306(3) 0.82646(13) 0.59539(16) 0.0444(7) Uani 1 1 d .
H36 H 0.6113 0.8195 0.6398 0.053 Uiso 1 1 calc R
C37 C 0.2451(3) 0.93139(14) 0.47718(15) 0.0508(8) Uani 1 1 d .
H37A H 0.2400 0.9777 0.4642 0.076 Uiso 1 1 calc R
H37B H 0.1552 0.9109 0.4624 0.076 Uiso 1 1 calc R
H37C H 0.3132 0.9093 0.4552 0.076 Uiso 1 1 calc R
C38 C 0.4555(3) 0.97194(14) 0.59084(16) 0.0510(8) Uani 1 1 d .
H38A H 0.4376 1.0172 0.5755 0.077 Uiso 1 1 calc R
H38B H 0.5244 0.9526 0.5673 0.077 Uiso 1 1 calc R
H38C H 0.4896 0.9714 0.6403 0.077 Uiso 1 1 calc R
C39 C 0.1714(3) 0.97933(14) 0.60227(17) 0.0545(9) Uani 1 1 d .
H39A H 0.1754 1.0228 0.5821 0.082 Uiso 1 1 calc R
H39B H 0.1947 0.9827 0.6522 0.082 Uiso 1 1 calc R
H39C H 0.0785 0.9616 0.5890 0.082 Uiso 1 1 calc R
H9 H 0.376(2) 0.8152(10) 0.8945(11) 0.014(6) Uiso 1 1 d .
H12 H -0.022(2) 0.9106(12) 0.7198(13) 0.032(7) Uiso 1 1 d .
H15 H 0.113(2) 0.6568(11) 0.7199(12) 0.024(6) Uiso 1 1 d .
H24 H 0.425(3) 0.6870(12) 0.7405(13) 0.031(7) Uiso 1 1 d .
H27 H 0.043(3) 0.7475(12) 0.5586(13) 0.036(7) Uiso 1 1 d .
N1 N 0.1657(2) 0.83333(9) 0.79765(10) 0.0266(5) Uani 1 1 d .
N2 N 0.2363(2) 0.74228(9) 0.65562(10) 0.0271(5) Uani 1 1 d .
Ni Ni 0.29179(4) 0.826799(16) 0.615357(17) 0.03206(12) Uani 1 1 d .
O O 0.22588(19) 0.86461(8) 0.69277(9) 0.0369(5) Uani 1 1 d .
P P 0.29555(8) 0.92432(3) 0.57107(4) 0.03589(19) Uani 1 1 d .

loop_
_atom_site_aniso_label
_atom_site_aniso_U_11
_atom_site_aniso_U_22
_atom_site_aniso_U_33
_atom_site_aniso_U_23
_atom_site_aniso_U_13
_atom_site_aniso_U_12
C1 0.0292(13) 0.0244(13) 0.0273(14) 0.0022(11) 0.0070(11) -0.0004(11)
C2 0.0247(13) 0.0277(13) 0.0238(13) 0.0016(11) 0.0009(11) 0.0009(10)
C3 0.0375(15) 0.0257(13) 0.0271(14) 0.0012(11) 0.0177(12) -0.0007(11)
C30 0.0341(14) 0.0275(14) 0.0304(15) -0.0001(11) 0.0121(12) -0.0021(11)
C5 0.0403(15) 0.0313(15) 0.0379(16) -0.0021(12) 0.0065(13) -0.0060(13)
C6 0.067(2) 0.0256(15) 0.0459(19) -0.0102(13) 0.0089(17) -0.0013(14)
C7 0.0568(18) 0.0248(14) 0.0464(18) -0.0030(13) 0.0133(16) 0.0085(13)
C8 0.0417(16) 0.0284(14) 0.0317(15) 0.0008(12) 0.0105(13) 0.0037(12)
C9 0.0306(15) 0.0267(14) 0.0436(17) -0.0036(13) 0.0044(13) -0.0026(12)
C10 0.0387(17) 0.070(2) 0.061(2) -0.0055(17) 0.0164(16) 0.0100(15)
C11 0.0400(17) 0.0401(17) 0.054(2) 0.0004(15) -0.0021(15) -0.0016(14)
C12 0.0430(16) 0.0330(15) 0.0312(16) -0.0021(13) 0.0074(13) 0.0102(12)
C13 0.0557(19) 0.0472(19) 0.056(2) -0.0013(16) -0.0001(17) 0.0154(15)
C14 0.0406(17) 0.0559(19) 0.054(2) 0.0019(16) 0.0088(15) 0.0005(15)
C15 0.0379(16) 0.0281(14) 0.0262(14) -0.0011(12) 0.0113(12) -0.0051(12)
C16 0.0569(18) 0.0320(15) 0.0328(16) 0.0009(12) 0.0125(14) -0.0016(13)
C17 0.0389(17) 0.0491(18) 0.055(2) -0.0010(15) 0.0161(15) -0.0101(14)
C18 0.0349(14) 0.0215(12) 0.0296(14) 0.0005(11) 0.0133(12) -0.0050(11)
C19 0.0349(15) 0.0291(14) 0.0403(16) 0.0021(12) 0.0147(13) 0.0010(12)
C20 0.0496(17) 0.0311(16) 0.053(2) 0.0029(14) 0.0225(16) 0.0076(13)
C21 0.060(2) 0.0291(16) 0.055(2) -0.0079(14) 0.0252(17) -0.0022(14)
C22 0.0588(19) 0.0359(16) 0.0373(17) -0.0115(13) 0.0153(15) -0.0110(15)
C23 0.0414(16) 0.0304(14) 0.0306(15) -0.0003(11) 0.0161(13) -0.0087(12)
C24 0.0378(17) 0.0384(16) 0.058(2) 0.0012(15) 0.0058(15) 0.0113(14)
C25 0.044(2) 0.107(3) 0.096(3) 0.025(2) -0.002(2) -0.018(2)
C26 0.088(3) 0.065(2) 0.062(2) 0.0163(19) -0.006(2) 0.013(2)
C27 0.0405(16) 0.0367(16) 0.0319(16) 0.0008(13) 0.0023(13) -0.0066(13)
C28 0.057(2) 0.083(2) 0.0370(18) 0.0162(17) 0.0037(16) -0.0091(18)
C29 0.0418(17) 0.0474(18) 0.061(2) 0.0054(15) 0.0104(16) -0.0056(14)
C4 0.0562(18) 0.0311(15) 0.0416(17) -0.0058(13) 0.0223(15) -0.0098(13)
C31 0.0445(16) 0.0268(14) 0.0359(16) -0.0033(12) 0.0149(14) -0.0022(12)
C32 0.0403(16) 0.0340(15) 0.0377(17) 0.0040(12) 0.0094(13) 0.0016(13)
C33 0.0445(18) 0.0471(18) 0.063(2) 0.0212(16) 0.0232(17) 0.0064(14)
C34 0.0407(18) 0.0422(18) 0.084(3) 0.0125(18) 0.0126(19) -0.0020(14)
C35 0.052(2) 0.0426(18) 0.063(2) -0.0072(16) -0.0067(17) -0.0028(15)
C36 0.059(2) 0.0346(15) 0.0400(18) -0.0054(13) 0.0089(15) -0.0002(15)
C37 0.065(2) 0.0453(18) 0.0420(19) 0.0079(14) 0.0083(16) 0.0025(15)
C38 0.063(2) 0.0300(15) 0.060(2) -0.0009(14) 0.0117(17) -0.0089(14)
C39 0.073(2) 0.0317(16) 0.066(2) 0.0084(15) 0.0313(18) 0.0045(15)
N1 0.0307(11) 0.0226(11) 0.0274(12) -0.0027(9) 0.0076(9) -0.0008(9)
N2 0.0304(11) 0.0255(11) 0.0267(12) -0.0030(9) 0.0086(10) -0.0025(9)
Ni 0.0440(2) 0.02457(18) 0.0310(2) -0.00081(15) 0.01586(16) -0.00395(15)
O 0.0568(12) 0.0232(9) 0.0362(11) 0.0009(8) 0.0231(9) -0.0032(8)
P 0.0489(4) 0.0283(4) 0.0333(4) 0.0005(3) 0.0152(3) -0.0051(3)

loop_
_atom_type_symbol
_atom_type_description
_atom_type_scat_dispersion_real
_atom_type_scat_dispersion_imag
_atom_type_scat_source
C C 0.0033 0.0016 'International Tables Vol C Tables 4.2.6.8 and 6.1.1.4'
H H 0.0000 0.0000 'International Tables Vol C Tables 4.2.6.8 and 6.1.1.4'
N N 0.0061 0.0033 'International Tables Vol C Tables 4.2.6.8 and 6.1.1.4'
O O 0.0106 0.0060 'International Tables Vol C Tables 4.2.6.8 and 6.1.1.4'
P P 0.1023 0.0942 'International Tables Vol C Tables 4.2.6.8 and 6.1.1.4'
Ni Ni 0.3393 1.1124 'International Tables Vol C Tables 4.2.6.8 and 6.1.1.4'

loop_
_geom_angle_atom_site_label_1
_geom_angle_atom_site_label_2
_geom_angle_atom_site_label_3
_geom_angle
N1 C1 O 127.5(2)
N1 C1 C2 118.2(2)
O C1 C2 114.3(2)
N2 C2 C1 113.0(2)
N2 C2 C15 125.1(2)
C1 C2 C15 121.9(2)
C30 C3 C8 121.4(2)
C30 C3 N1 117.7(2)
C8 C3 N1 120.6(2)
C5 C30 C3 118.1(2)
C5 C30 C9 121.0(2)
C3 C30 C9 120.9(2)
C6 C5 C30 121.3(3)
C6 C5 H5 119.4
C30 C5 H5 119.4
C5 C6 C7 120.3(3)
C5 C6 H6 119.9
C7 C6 H6 119.9
C6 C7 C8 121.4(3)
C6 C7 H7 119.3
C8 C7 H7 119.3
C7 C8 C3 117.5(2)
C7 C8 C12 121.8(2)
C3 C8 C12 120.7(2)
C30 C9 C11 113.7(2)
C30 C9 C10 111.4(2)
C11 C9 C10 110.1(2)
C30 C9 H9 110.1(13)
C11 C9 H9 105.3(14)
C10 C9 H9 105.6(14)
C9 C10 H10A 109.5
C9 C10 H10B 109.5
H10A C10 H10B 109.5
C9 C10 H10C 109.5
H10A C10 H10C 109.5
H10B C10 H10C 109.5
C9 C11 H11A 109.5
C9 C11 H11B 109.5
H11A C11 H11B 109.5
C9 C11 H11C 109.5
H11A C11 H11C 109.5
H11B C11 H11C 109.5
C8 C12 C14 110.7(2)
C8 C12 C13 114.1(2)
C14 C12 C13 109.5(2)
C8 C12 H12 108.3(15)
C14 C12 H12 111.1(15)
C13 C12 H12 102.9(15)
C12 C13 H13A 109.5
C12 C13 H13B 109.5
H13A C13 H13B 109.5
C12 C13 H13C 109.5
H13A C13 H13C 109.5
H13B C13 H13C 109.5
C12 C14 H14A 109.5
C12 C14 H14B 109.5
H14A C14 H14B 109.5
C12 C14 H14C 109.5
H14A C14 H14C 109.5
H14B C14 H14C 109.5
C2 C15 C17 110.8(2)
C2 C15 C16 113.6(2)
C17 C15 C16 110.1(2)
C2 C15 H15 107.5(14)
C17 C15 H15 109.9(14)
C16 C15 H15 104.6(14)
C15 C16 H16A 109.5
C15 C16 H16B 109.5
H16A C16 H16B 109.5
C15 C16 H16C 109.5
H16A C16 H16C 109.5
H16B C16 H16C 109.5
C15 C17 H17A 109.5
C15 C17 H17B 109.5
H17A C17 H17B 109.5
C15 C17 H17C 109.5
H17A C17 H17C 109.5
H17B C17 H17C 109.5
C23 C18 C19 122.4(2)
C23 C18 N2 118.5(2)
C19 C18 N2 119.0(2)
C20 C19 C18 116.6(3)
C20 C19 C24 120.9(2)
C18 C19 C24 122.5(2)
C21 C20 C19 121.8(3)
C21 C20 H20 119.1
C19 C20 H20 119.1
C20 C21 C22 121.4(3)
C20 C21 H21 119.3
C22 C21 H21 119.3
C21 C22 C23 119.9(3)
C21 C22 H22 120.0
C23 C22 H22 120.0
C18 C23 C22 117.8(2)
C18 C23 C27 123.0(2)
C22 C23 C27 119.1(2)
C19 C24 C25 111.3(3)
C19 C24 C26 113.3(3)
C25 C24 C26 109.0(3)
C19 C24 H24 108.4(15)
C25 C24 H24 104.2(15)
C26 C24 H24 110.1(15)
C24 C25 H25A 109.5
C24 C25 H25B 109.5
H25A C25 H25B 109.5
C24 C25 H25C 109.5
H25A C25 H25C 109.5
H25B C25 H25C 109.5
C24 C26 H26A 109.5
C24 C26 H26B 109.5
H26A C26 H26B 109.5
C24 C26 H26C 109.5
H26A C26 H26C 109.5
H26B C26 H26C 109.5
C23 C27 C29 111.5(2)
C23 C27 C28 112.0(2)
C29 C27 C28 109.9(2)
C23 C27 H27 106.6(15)
C29 C27 H27 107.9(16)
C28 C27 H27 108.9(15)
C27 C28 H28A 109.5
C27 C28 H28B 109.5
H28A C28 H28B 109.5
C27 C28 H28C 109.5
H28A C28 H28C 109.5
H28B C28 H28C 109.5
C27 C29 H29A 109.5
C27 C29 H29B 109.5
H29A C29 H29B 109.5
C27 C29 H29C 109.5
H29A C29 H29C 109.5
H29B C29 H29C 109.5
C31 C4 Ni 118.32(18)
C31 C4 H30A 107.7
Ni C4 H30A 107.7
C31 C4 H30B 107.7
Ni C4 H30B 107.7
H30A C4 H30B 107.1
C32 C31 C36 116.3(3)
C32 C31 C4 121.5(3)
C36 C31 C4 122.2(3)
C33 C32 C31 121.8(3)
C33 C32 H32 119.1
C31 C32 H32 119.1
C34 C33 C32 120.4(3)
C34 C33 H33 119.8
C32 C33 H33 119.8
C33 C34 C35 119.7(3)
C33 C34 H34 120.1
C35 C34 H34 120.1
C36 C35 C34 119.8(3)
C36 C35 H35 120.1
C34 C35 H35 120.1
C35 C36 C31 122.0(3)
C35 C36 H36 119.0
C31 C36 H36 119.0
P C37 H37A 109.5
P C37 H37B 109.5
H37A C37 H37B 109.5
P C37 H37C 109.5
H37A C37 H37C 109.5
H37B C37 H37C 109.5
P C38 H38A 109.5
P C38 H38B 109.5
H38A C38 H38B 109.5
P C38 H38C 109.5
H38A C38 H38C 109.5
H38B C38 H38C 109.5
P C39 H39A 109.5
P C39 H39B 109.5
H39A C39 H39B 109.5
P C39 H39C 109.5
H39A C39 H39C 109.5
H39B C39 H39C 109.5
C1 N1 C3 117.6(2)
C2 N2 C18 119.4(2)
C2 N2 Ni 113.58(15)
C18 N2 Ni 126.74(15)
O Ni C4 172.04(11)
O Ni N2 82.56(8)
C4 Ni N2 97.61(10)
O Ni P 89.40(6)
C4 Ni P 92.09(9)
N2 Ni P 165.04(6)
C1 O Ni 115.28(15)
C38 P C37 103.73(15)
C38 P C39 101.89(15)
C37 P C39 102.55(15)
C38 P Ni 118.35(10)
C37 P Ni 117.24(10)
C39 P Ni 110.92(10)

loop_
_geom_bond_atom_site_label_1
_geom_bond_atom_site_label_2
_geom_bond_distance
C1 N1 1.281(3)
C1 O 1.299(3)
C1 C2 1.508(3)
C2 N2 1.297(3)
C2 C15 1.512(3)
C3 C30 1.401(3)
C3 C8 1.407(3)
C3 N1 1.434(3)
C30 C5 1.394(3)
C30 C9 1.512(3)
C5 C6 1.371(4)
C5 H5 0.9300
C6 C7 1.371(4)
C6 H6 0.9300
C7 C8 1.401(4)
C7 H7 0.9300
C8 C12 1.509(4)
C9 C11 1.519(4)
C9 C10 1.524(4)
C9 H9 0.91(2)
C10 H10A 0.9600
C10 H10B 0.9600
C10 H10C 0.9600
C11 H11A 0.9600
C11 H11B 0.9600
C11 H11C 0.9600
C12 C14 1.523(4)
C12 C13 1.527(4)
C12 H12 0.93(3)
C13 H13A 0.9600
C13 H13B 0.9600
C13 H13C 0.9600
C14 H14A 0.9600
C14 H14B 0.9600
C14 H14C 0.9600
C15 C17 1.525(4)
C15 C16 1.533(4)
C15 H15 0.95(2)
C16 H16A 0.9600
C16 H16B 0.9600
C16 H16C 0.9600
C17 H17A 0.9600
C17 H17B 0.9600
C17 H17C 0.9600
C18 C23 1.392(4)
C18 C19 1.408(3)
C18 N2 1.461(3)
C19 C20 1.393(4)
C19 C24 1.506(4)
C20 C21 1.356(4)
C20 H20 0.9300
C21 C22 1.372(4)
C21 H21 0.9300
C22 C23 1.406(4)
C22 H22 0.9300
C23 C27 1.515(4)
C24 C25 1.514(5)
C24 C26 1.525(4)
C24 H24 0.96(2)
C25 H25A 0.9600
C25 H25B 0.9600
C25 H25C 0.9600
C26 H26A 0.9600
C26 H26B 0.9600
C26 H26C 0.9600
C27 C29 1.520(4)
C27 C28 1.524(4)
C27 H27 0.94(2)
C28 H28A 0.9600
C28 H28B 0.9600
C28 H28C 0.9600
C29 H29A 0.9600
C29 H29B 0.9600
C29 H29C 0.9600
C4 C31 1.495(4)
C4 Ni 1.951(3)
C4 H30A 0.9700
C4 H30B 0.9700
C31 C32 1.396(4)
C31 C36 1.400(4)
C32 C33 1.373(4)
C32 H32 0.9300
C33 C34 1.373(4)
C33 H33 0.9300
C34 C35 1.377(4)
C34 H34 0.9300
C35 C36 1.376(4)
C35 H35 0.9300
C36 H36 0.9300
C37 P 1.811(3)
C37 H37A 0.9600
C37 H37B 0.9600
C37 H37C 0.9600
C38 P 1.804(3)
C38 H38A 0.9600
C38 H38B 0.9600
C38 H38C 0.9600
C39 P 1.820(3)
C39 H39A 0.9600
C39 H39B 0.9600
C39 H39C 0.9600
N2 Ni 1.983(2)
Ni O 1.9017(17)
Ni P 2.1395(9)

loop_
_geom_torsion_atom_site_label_1
_geom_torsion_atom_site_label_2
_geom_torsion_atom_site_label_3
_geom_torsion_atom_site_label_4
_geom_torsion
N1 C1 C2 N2 -164.9(2)
O C1 C2 N2 12.7(3)
N1 C1 C2 C15 16.4(3)
O C1 C2 C15 -166.0(2)
C8 C3 C30 C5 -1.6(4)
N1 C3 C30 C5 -176.4(2)
C8 C3 C30 C9 179.1(2)
N1 C3 C30 C9 4.3(3)
C3 C30 C5 C6 1.5(4)
C9 C30 C5 C6 -179.2(2)
C30 C5 C6 C7 -0.2(4)
C5 C6 C7 C8 -0.9(4)
C6 C7 C8 C3 0.7(4)
C6 C7 C8 C12 178.8(3)
C30 C3 C8 C7 0.5(4)
N1 C3 C8 C7 175.2(2)
C30 C3 C8 C12 -177.6(2)
N1 C3 C8 C12 -2.9(4)
C5 C30 C9 C11 26.2(4)
C3 C30 C9 C11 -154.5(2)
C5 C30 C9 C10 -98.9(3)
C3 C30 C9 C10 80.4(3)
C7 C8 C12 C14 -96.7(3)
C3 C8 C12 C14 81.4(3)
C7 C8 C12 C13 27.3(4)
C3 C8 C12 C13 -154.6(3)
N2 C2 C15 C17 -120.2(3)
C1 C2 C15 C17 58.3(3)
N2 C2 C15 C16 115.1(3)
C1 C2 C15 C16 -66.3(3)
C23 C18 C19 C20 -2.2(4)
N2 C18 C19 C20 -179.7(2)
C23 C18 C19 C24 175.7(2)
N2 C18 C19 C24 -1.8(4)
C18 C19 C20 C21 0.9(4)
C24 C19 C20 C21 -177.1(3)
C19 C20 C21 C22 0.4(4)
C20 C21 C22 C23 -0.4(4)
C19 C18 C23 C22 2.2(4)
N2 C18 C23 C22 179.7(2)
C19 C18 C23 C27 179.6(2)
N2 C18 C23 C27 -2.8(4)
C21 C22 C23 C18 -0.8(4)
C21 C22 C23 C27 -178.4(2)
C20 C19 C24 C25 85.1(3)
C18 C19 C24 C25 -92.8(3)
C20 C19 C24 C26 -38.2(4)
C18 C19 C24 C26 143.9(3)
C18 C23 C27 C29 -112.8(3)
C22 C23 C27 C29 64.6(3)
C18 C23 C27 C28 123.6(3)
C22 C23 C27 C28 -59.0(3)
Ni C4 C31 C32 -137.8(2)
Ni C4 C31 C36 44.2(3)
C36 C31 C32 C33 0.0(4)
C4 C31 C32 C33 -178.1(3)
C31 C32 C33 C34 0.4(4)
C32 C33 C34 C35 -0.7(5)
C33 C34 C35 C36 0.6(5)
C34 C35 C36 C31 -0.3(4)
C32 C31 C36 C35 0.0(4)
C4 C31 C36 C35 178.0(3)
O C1 N1 C3 -4.8(4)
C2 C1 N1 C3 172.5(2)
C30 C3 N1 C1 -103.1(3)
C8 C3 N1 C1 82.1(3)
C1 C2 N2 C18 177.91(19)
C15 C2 N2 C18 -3.4(4)
C1 C2 N2 Ni -8.2(2)
C15 C2 N2 Ni 170.43(18)
C23 C18 N2 C2 101.2(3)
C19 C18 N2 C2 -81.2(3)
C23 C18 N2 Ni -71.8(3)
C19 C18 N2 Ni 105.8(2)
C31 C4 Ni O -42.2(8)
C31 C4 Ni N2 -132.9(2)
C31 C4 Ni P 58.5(2)
C2 N2 Ni O 2.30(17)
C18 N2 Ni O 175.6(2)
C2 N2 Ni C4 174.27(18)
C18 N2 Ni C4 -12.4(2)
C2 N2 Ni P -55.7(3)
C18 N2 Ni P 117.6(3)
N1 C1 O Ni 166.5(2)
C2 C1 O Ni -10.9(3)
C4 Ni O C1 -86.5(7)
N2 Ni O C1 5.23(17)
P Ni O C1 172.58(16)
O Ni P C38 91.76(13)
C4 Ni P C38 -80.42(15)
N2 Ni P C38 149.0(3)
O Ni P C37 -142.71(13)
C4 Ni P C37 45.11(15)
N2 Ni P C37 -85.5(3)
O Ni P C39 -25.43(14)
C4 Ni P C39 162.39(14)
N2 Ni P C39 31.8(3)
